data_4102565
loop_
_publ_author_name
'Porino Va'
'Erica L. Campbell'
'William M. Robertson'
'Dale L. Boger'

_publ_section_title
;
 Total Synthesis and Evaluation of a Key Series of C5-Substituted
 Vinblastine Derivatives
;
_journal_name_full 'Journal of the American Chemical Society'
_journal_page_first 8489
_journal_page_last 8495
_journal_paper_doi 10.1021/ja1027748
_journal_volume 132
_journal_year 2010
_chemical_formula_sum 'C23 H24 N2 O5'
_chemical_formula_weight 408.44
_chemical_name_systematic
; 
 ? 
;
_space_group_IT_number 19
_symmetry_cell_setting orthorhombic
_symmetry_space_group_name_Hall 'P 2ac 2ab'
_symmetry_space_group_name_H-M 'P 21 21 21'
_atom_sites_solution_hydrogens geom
_atom_sites_solution_primary direct
_atom_sites_solution_secondary difmap
_audit_creation_method SHELXL-97
_cell_angle_alpha 90.00
_cell_angle_beta 90.00
_cell_angle_gamma 90.00
_cell_formula_units_Z 4
_cell_length_a 10.341(2)
_cell_length_b 10.798(2)
_cell_length_c 18.045(4)
_cell_measurement_reflns_used 2245
_cell_measurement_temperature 296(2)
_cell_measurement_theta_max 20.95
_cell_measurement_theta_min 2.20
_cell_volume 2014.9(7)
_computing_cell_refinement 'Bruker SAINT+'
_computing_data_collection 'Bruker SMART'
_computing_data_reduction 'Bruker SAINT+'
_computing_molecular_graphics 'Bruker SHELXTL'
_computing_publication_material 'Bruker SHELXTL'
_computing_structure_refinement 'SHELXL-97 (Sheldrick, 1997)'
_computing_structure_solution 'SHELXS-97 (Sheldrick, 1997)'
_diffrn_ambient_temperature 296(2)
_diffrn_measured_fraction_theta_full 1.000
_diffrn_measured_fraction_theta_max 1.000
_diffrn_measurement_device_type 'CCD area detector'
_diffrn_measurement_method 'phi and omega scans'
_diffrn_radiation_monochromator graphite
_diffrn_radiation_source 'fine-focus sealed tube'
_diffrn_radiation_type MoK\a
_diffrn_radiation_wavelength 0.71073
_diffrn_reflns_av_R_equivalents 0.0997
_diffrn_reflns_av_sigmaI/netI 0.0945
_diffrn_reflns_limit_h_max 11
_diffrn_reflns_limit_h_min -11
_diffrn_reflns_limit_k_max 11
_diffrn_reflns_limit_k_min -12
_diffrn_reflns_limit_l_max 20
_diffrn_reflns_limit_l_min -20
_diffrn_reflns_number 13449
_diffrn_reflns_theta_full 23.99
_diffrn_reflns_theta_max 23.99
_diffrn_reflns_theta_min 1.89
_diffrn_standards_decay_% 1
_exptl_absorpt_coefficient_mu 0.096
_exptl_absorpt_correction_T_max 0.9839
_exptl_absorpt_correction_T_min 0.9737
_exptl_absorpt_correction_type multi-scan
_exptl_absorpt_process_details 'SADABS (Sheldrick, 1999)'
_exptl_crystal_colour Colorless
_exptl_crystal_density_diffrn 1.346
_exptl_crystal_density_meas 0
_exptl_crystal_density_method 'not measured'
_exptl_crystal_description Parallalepiped
_exptl_crystal_F_000 864
_exptl_crystal_size_max 0.28
_exptl_crystal_size_mid 0.22
_exptl_crystal_size_min 0.17
_refine_diff_density_max 0.275
_refine_diff_density_min -0.193
_refine_diff_density_rms 0.050
_refine_ls_abs_structure_details 'Flack H D (1983), Acta Cryst. A39, 876-881'
_refine_ls_abs_structure_Flack -2(3)
_refine_ls_extinction_coef 0.0000(11)
_refine_ls_extinction_expression Fc^*^=kFc[1+0.001xFc^2^\l^3^/sin(2\q)]^-1/4^
_refine_ls_extinction_method SHELXL
_refine_ls_goodness_of_fit_ref 1.100
_refine_ls_hydrogen_treatment constr
_refine_ls_matrix_type full
_refine_ls_number_parameters 276
_refine_ls_number_reflns 3156
_refine_ls_number_restraints 0
_refine_ls_restrained_S_all 1.100
_refine_ls_R_factor_all 0.1213
_refine_ls_R_factor_gt 0.0844
_refine_ls_shift/su_max 0.186
_refine_ls_shift/su_mean 0.016
_refine_ls_structure_factor_coef Fsqd
_refine_ls_weighting_details 'calc w=1/[\s^2^(Fo^2^)+(0.0500P)^2^+1.1000P] where P=(Fo^2^+2Fc^2^)/3'
_refine_ls_weighting_scheme calc
_refine_ls_wR_factor_gt 0.1399
_refine_ls_wR_factor_ref 0.1543
_reflns_number_gt 2249
_reflns_number_total 3156
_reflns_threshold_expression >2sigma(I)
_cod_data_source_file ja1027748_si_003.cif
_cod_data_source_block porv
_cod_depositor_comments
;
The following automatic conversions were performed:

'_exptl_absorpt_correction_type' value 'Multi-scan' changed to
'multi-scan' according to the built-in table from CIF Core dictionary
named 'cif_core.dic' version 2.4.1 from 2010-06-29.

Automatic conversion script
Id: cif_fix_values 1715 2011-07-08 13:25:40Z adriana 
;
_cod_database_code 4102565

loop_
_symmetry_equiv_pos_as_xyz
'x, y, z'
'-x+1/2, -y, z+1/2'
'-x, y+1/2, -z+1/2'
'x+1/2, -y+1/2, -z'

loop_
_atom_site_label
_atom_site_type_symbol
_atom_site_fract_x
_atom_site_fract_y
_atom_site_fract_z
_atom_site_U_iso_or_equiv
_atom_site_adp_type
_atom_site_occupancy
_atom_site_symmetry_multiplicity
_atom_site_calc_flag
_atom_site_refinement_flags
O1 O 0.2748(4) 0.2350(4) 0.9088(3) 0.0651(14) Uani 1 1 d .
O2 O 0.7962(3) 0.7268(3) 0.87764(19) 0.0374(10) Uani 1 1 d .
O3 O 1.0225(4) 0.6570(4) 0.8072(3) 0.0616(14) Uani 1 1 d .
O4 O 0.9219(4) 0.5004(5) 0.7521(3) 0.0795(17) Uani 1 1 d .
O5 O 0.5269(4) 0.9872(4) 0.9821(2) 0.0547(12) Uani 1 1 d .
N1 N 0.7007(4) 0.4038(4) 0.8730(3) 0.0395(13) Uani 1 1 d .
N2 N 0.6239(4) 0.8084(4) 0.9513(2) 0.0338(12) Uani 1 1 d .
C1 C 0.4307(5) 0.5209(6) 0.9766(3) 0.0403(16) Uani 1 1 d .
H1 H 0.4131 0.5899 1.0058 0.048 Uiso 1 1 calc R
C2 C 0.3357(6) 0.4298(6) 0.9667(3) 0.0425(16) Uani 1 1 d .
H2 H 0.2548 0.4383 0.9886 0.051 Uiso 1 1 calc R
C3 C 0.3637(6) 0.3272(6) 0.9239(3) 0.0439(17) Uani 1 1 d .
C4 C 0.4850(6) 0.3092(6) 0.8926(3) 0.0456(16) Uani 1 1 d .
H4 H 0.5040 0.2377 0.8660 0.055 Uiso 1 1 calc R
C5 C 0.5772(5) 0.4019(5) 0.9023(3) 0.0334(14) Uani 1 1 d .
C6 C 0.5495(5) 0.5090(5) 0.9435(3) 0.0318(14) Uani 1 1 d .
C7 C 0.6651(5) 0.5918(5) 0.9444(3) 0.0297(13) Uani 1 1 d .
C8 C 0.7673(5) 0.5165(5) 0.8975(3) 0.0354(15) Uani 1 1 d .
H8 H 0.8441 0.4967 0.9269 0.042 Uiso 1 1 calc R
C9 C 0.7991(5) 0.6127(6) 0.8352(3) 0.0381(15) Uani 1 1 d .
C10 C 0.6862(5) 0.6307(5) 0.7807(3) 0.0338(15) Uani 1 1 d .
H10A H 0.6447 0.5525 0.7692 0.041 Uiso 1 1 calc R
H10B H 0.7150 0.6694 0.7351 0.041 Uiso 1 1 calc R
C11 C 0.5943(5) 0.7170(5) 0.8245(3) 0.0284(13) Uani 1 1 d .
C12 C 0.6600(5) 0.7141(5) 0.9011(3) 0.0349(14) Uani 1 1 d .
C13 C 0.7070(6) 0.6408(6) 1.0217(3) 0.0441(16) Uani 1 1 d .
H13A H 0.6796 0.5847 1.0606 0.053 Uiso 1 1 calc R
H13B H 0.8001 0.6507 1.0242 0.053 Uiso 1 1 calc R
C14 C 0.6397(5) 0.7641(5) 1.0286(3) 0.0408(16) Uani 1 1 d .
H14A H 0.5563 0.7546 1.0525 0.049 Uiso 1 1 calc R
H14B H 0.6916 0.8217 1.0571 0.049 Uiso 1 1 calc R
C15 C 0.5621(6) 0.9152(6) 0.9335(4) 0.0396(16) Uani 1 1 d .
C16 C 0.5343(6) 0.9391(6) 0.8534(3) 0.0489(18) Uani 1 1 d .
H16A H 0.5580 1.0240 0.8424 0.059 Uiso 1 1 calc R
H16B H 0.4418 0.9316 0.8458 0.059 Uiso 1 1 calc R
C17 C 0.6026(5) 0.8545(5) 0.7981(3) 0.0418(16) Uani 1 1 d .
H17A H 0.6925 0.8789 0.7936 0.050 Uiso 1 1 calc R
H17B H 0.5623 0.8626 0.7498 0.050 Uiso 1 1 calc R
C18 C 0.1423(6) 0.2576(7) 0.9232(4) 0.075(2) Uani 1 1 d .
H18A H 0.1135 0.3267 0.8942 0.090 Uiso 1 1 calc R
H18B H 0.1309 0.2757 0.9749 0.090 Uiso 1 1 calc R
H18C H 0.0928 0.1855 0.9105 0.090 Uiso 1 1 calc R
C19 C 0.7744(6) 0.2928(6) 0.8623(4) 0.0592(19) Uani 1 1 d .
H19A H 0.7170 0.2231 0.8594 0.071 Uiso 1 1 calc R
H19B H 0.8328 0.2818 0.9031 0.071 Uiso 1 1 calc R
H19C H 0.8229 0.2991 0.8171 0.071 Uiso 1 1 calc R
C20 C 0.9295(6) 0.5945(7) 0.7988(3) 0.0431(17) Uani 1 1 d .
C21 C 1.0389(7) 0.4671(7) 0.7137(5) 0.090(3) Uani 1 1 d .
H21A H 1.0985 0.4302 0.7480 0.108 Uiso 1 1 calc R
H21B H 1.0770 0.5399 0.6924 0.108 Uiso 1 1 calc R
H21C H 1.0191 0.4089 0.6751 0.108 Uiso 1 1 calc R
C22 C 0.4590(5) 0.6779(6) 0.8219(3) 0.0350(15) Uani 1 1 d .
C23 C 0.3471(6) 0.6586(6) 0.8134(3) 0.054(2) Uani 1 1 d .
H23 H 0.2593 0.6435 0.8067 0.065 Uiso 1 1 calc R

loop_
_atom_site_aniso_label
_atom_site_aniso_U_11
_atom_site_aniso_U_22
_atom_site_aniso_U_33
_atom_site_aniso_U_23
_atom_site_aniso_U_13
_atom_site_aniso_U_12
O1 0.051(3) 0.050(3) 0.095(4) -0.009(3) 0.002(3) -0.013(2)
O2 0.0240(19) 0.042(3) 0.047(2) -0.012(2) 0.0031(18) -0.0036(19)
O3 0.037(2) 0.072(4) 0.075(3) -0.024(3) 0.013(3) -0.008(3)
O4 0.046(3) 0.077(4) 0.116(4) -0.053(4) 0.030(3) -0.010(3)
O5 0.048(3) 0.046(3) 0.071(3) -0.021(3) 0.002(2) 0.007(2)
N1 0.038(3) 0.030(3) 0.050(3) -0.014(2) 0.006(2) 0.009(3)
N2 0.035(3) 0.033(3) 0.034(3) -0.008(2) 0.003(2) -0.004(2)
C1 0.049(4) 0.037(4) 0.036(3) 0.001(3) 0.010(3) 0.005(3)
C2 0.035(3) 0.050(5) 0.042(4) -0.001(3) 0.007(3) 0.002(3)
C3 0.043(4) 0.035(4) 0.054(4) 0.007(3) 0.008(3) -0.004(3)
C4 0.053(4) 0.033(4) 0.051(4) 0.001(4) 0.010(3) 0.002(3)
C5 0.038(3) 0.031(4) 0.031(3) -0.001(3) -0.005(3) 0.003(3)
C6 0.031(3) 0.031(4) 0.033(3) 0.006(3) -0.001(3) 0.009(3)
C7 0.026(3) 0.039(4) 0.025(3) -0.004(3) -0.002(2) 0.005(3)
C8 0.026(3) 0.048(4) 0.032(3) -0.014(3) -0.008(3) 0.014(3)
C9 0.033(3) 0.038(4) 0.043(4) -0.012(3) 0.003(3) -0.005(3)
C10 0.029(3) 0.043(4) 0.029(3) -0.005(3) 0.007(3) -0.002(3)
C11 0.026(3) 0.028(3) 0.031(3) -0.001(3) 0.006(2) -0.003(3)
C12 0.026(3) 0.044(4) 0.035(3) -0.004(3) 0.004(3) 0.004(3)
C13 0.041(4) 0.057(5) 0.034(3) -0.007(3) -0.004(3) 0.007(3)
C14 0.040(3) 0.050(4) 0.032(3) -0.012(3) 0.006(3) -0.007(3)
C15 0.036(3) 0.032(4) 0.052(4) -0.010(4) 0.009(3) -0.009(3)
C16 0.053(4) 0.042(4) 0.051(4) 0.009(3) 0.005(4) 0.001(3)
C17 0.039(3) 0.040(4) 0.047(4) 0.001(3) 0.007(3) -0.011(3)
C18 0.055(4) 0.080(6) 0.090(6) -0.008(5) 0.012(4) -0.022(4)
C19 0.048(4) 0.051(5) 0.079(5) -0.004(4) 0.004(4) 0.010(4)
C20 0.037(4) 0.050(5) 0.043(4) -0.004(4) 0.005(3) -0.012(3)
C21 0.060(5) 0.077(6) 0.133(8) -0.032(6) 0.048(5) 0.006(5)
C22 0.032(3) 0.047(4) 0.026(3) -0.003(3) 0.003(3) 0.009(3)
C23 0.036(4) 0.084(6) 0.042(4) 0.004(4) -0.002(3) -0.015(4)

loop_
_atom_type_symbol
_atom_type_description
_atom_type_scat_dispersion_real
_atom_type_scat_dispersion_imag
_atom_type_scat_source
C C 0.0033 0.0016 'International Tables Vol C Tables 4.2.6.8 and 6.1.1.4'
H H 0.0000 0.0000 'International Tables Vol C Tables 4.2.6.8 and 6.1.1.4'
N N 0.0061 0.0033 'International Tables Vol C Tables 4.2.6.8 and 6.1.1.4'
O O 0.0106 0.0060 'International Tables Vol C Tables 4.2.6.8 and 6.1.1.4'

loop_
_geom_angle_atom_site_label_1
_geom_angle_atom_site_label_2
_geom_angle_atom_site_label_3
_geom_angle
C3 O1 C18 118.9(5)
C9 O2 C12 95.3(4)
C20 O4 C21 116.7(5)
C5 N1 C19 122.0(5)
C5 N1 C8 109.4(4)
C19 N1 C8 119.0(5)
C15 N2 C12 125.7(5)
C15 N2 C14 123.4(5)
C12 N2 C14 109.9(5)
C6 C1 C2 120.4(6)
C3 C2 C1 119.2(6)
O1 C3 C2 123.2(6)
O1 C3 C4 114.8(6)
C2 C3 C4 121.9(6)
C3 C4 C5 117.8(6)
N1 C5 C4 126.5(5)
N1 C5 C6 112.2(5)
C4 C5 C6 121.2(5)
C1 C6 C5 119.4(5)
C1 C6 C7 131.0(5)
C5 C6 C7 109.6(5)
C6 C7 C12 118.8(4)
C6 C7 C13 115.9(5)
C12 C7 C13 100.0(5)
C6 C7 C8 102.8(4)
C12 C7 C8 101.1(4)
C13 C7 C8 118.0(4)
N1 C8 C9 115.7(4)
N1 C8 C7 105.9(4)
C9 C8 C7 100.6(4)
O2 C9 C20 111.0(5)
O2 C9 C10 102.4(4)
C20 C9 C10 114.5(5)
O2 C9 C8 100.4(4)
C20 C9 C8 114.4(5)
C10 C9 C8 112.5(4)
C9 C10 C11 102.5(4)
C22 C11 C10 113.4(5)
C22 C11 C12 116.4(4)
C10 C11 C12 100.0(4)
C22 C11 C17 108.5(5)
C10 C11 C17 112.5(4)
C12 C11 C17 105.6(4)
N2 C12 O2 111.6(4)
N2 C12 C7 107.6(4)
O2 C12 C7 101.1(4)
N2 C12 C11 116.3(5)
O2 C12 C11 99.3(4)
C7 C12 C11 119.3(5)
C14 C13 C7 104.2(5)
N2 C14 C13 105.0(4)
O5 C15 N2 120.5(6)
O5 C15 C16 121.6(6)
N2 C15 C16 117.9(5)
C15 C16 C17 116.1(5)
C16 C17 C11 110.1(4)
O3 C20 O4 124.6(6)
O3 C20 C9 126.4(6)
O4 C20 C9 108.9(5)
C23 C22 C11 171.3(7)

loop_
_geom_bond_atom_site_label_1
_geom_bond_atom_site_label_2
_geom_bond_distance
O1 C3 1.382(7)
O1 C18 1.415(7)
O2 C9 1.451(6)
O2 C12 1.477(6)
O3 C20 1.185(7)
O4 C20 1.322(7)
O4 C21 1.440(7)
O5 C15 1.228(6)
N1 C5 1.382(7)
N1 C19 1.434(7)
N1 C8 1.466(7)
N2 C15 1.356(7)
N2 C12 1.414(6)
N2 C14 1.482(7)
C1 C6 1.372(7)
C1 C2 1.402(8)
C2 C3 1.381(8)
C3 C4 1.389(8)
C4 C5 1.393(7)
C5 C6 1.404(7)
C6 C7 1.493(7)
C7 C12 1.535(8)
C7 C13 1.553(7)
C7 C8 1.579(7)
C8 C9 1.565(8)
C9 C20 1.513(8)
C9 C10 1.540(7)
C10 C11 1.548(7)
C11 C22 1.462(7)
C11 C12 1.541(7)
C11 C17 1.561(7)
C13 C14 1.508(7)
C15 C16 1.495(8)
C16 C17 1.527(8)
C22 C23 1.186(8)

loop_
_geom_torsion_atom_site_label_1
_geom_torsion_atom_site_label_2
_geom_torsion_atom_site_label_3
_geom_torsion_atom_site_label_4
_geom_torsion
C6 C1 C2 C3 0.8(9)
C18 O1 C3 C2 14.4(10)
C18 O1 C3 C4 -165.6(6)
C1 C2 C3 O1 -177.6(5)
C1 C2 C3 C4 2.4(9)
O1 C3 C4 C5 176.6(5)
C2 C3 C4 C5 -3.4(9)
C19 N1 C5 C4 -33.3(9)
C8 N1 C5 C4 -179.0(6)
C19 N1 C5 C6 148.3(5)
C8 N1 C5 C6 2.6(6)
C3 C4 C5 N1 -177.1(5)
C3 C4 C5 C6 1.2(9)
C2 C1 C6 C5 -2.9(8)
C2 C1 C6 C7 179.2(5)
N1 C5 C6 C1 -179.6(5)
C4 C5 C6 C1 1.9(8)
N1 C5 C6 C7 -1.3(6)
C4 C5 C6 C7 -179.8(5)
C1 C6 C7 C12 -71.8(8)
C5 C6 C7 C12 110.1(5)
C1 C6 C7 C13 47.4(8)
C5 C6 C7 C13 -130.7(5)
C1 C6 C7 C8 177.6(6)
C5 C6 C7 C8 -0.4(6)
C5 N1 C8 C9 -113.2(5)
C19 N1 C8 C9 99.9(6)
C5 N1 C8 C7 -2.7(6)
C19 N1 C8 C7 -149.7(5)
C6 C7 C8 N1 1.9(5)
C12 C7 C8 N1 -121.4(5)
C13 C7 C8 N1 130.8(5)
C6 C7 C8 C9 122.7(4)
C12 C7 C8 C9 -0.6(5)
C13 C7 C8 C9 -108.4(5)
C12 O2 C9 C20 178.3(5)
C12 O2 C9 C10 55.7(4)
C12 O2 C9 C8 -60.3(4)
N1 C8 C9 O2 151.0(4)
C7 C8 C9 O2 37.5(4)
N1 C8 C9 C20 -90.1(6)
C7 C8 C9 C20 156.4(5)
N1 C8 C9 C10 42.8(6)
C7 C8 C9 C10 -70.7(5)
O2 C9 C10 C11 -28.3(5)
C20 C9 C10 C11 -148.5(5)
C8 C9 C10 C11 78.6(5)
C9 C10 C11 C22 -134.1(5)
C9 C10 C11 C12 -9.5(5)
C9 C10 C11 C17 102.2(5)
C15 N2 C12 O2 96.6(6)
C14 N2 C12 O2 -94.5(5)
C15 N2 C12 C7 -153.3(5)
C14 N2 C12 C7 15.6(5)
C15 N2 C12 C11 -16.4(7)
C14 N2 C12 C11 152.5(5)
C9 O2 C12 N2 174.7(5)
C9 O2 C12 C7 60.5(4)
C9 O2 C12 C11 -62.0(5)
C6 C7 C12 N2 95.5(5)
C13 C7 C12 N2 -31.5(5)
C8 C7 C12 N2 -153.0(4)
C6 C7 C12 O2 -147.3(5)
C13 C7 C12 O2 85.6(4)
C8 C7 C12 O2 -35.8(4)
C6 C7 C12 C11 -39.9(7)
C13 C7 C12 C11 -167.0(4)
C8 C7 C12 C11 71.6(5)
C22 C11 C12 N2 -74.0(7)
C10 C11 C12 N2 163.4(4)
C17 C11 C12 N2 46.5(6)
C22 C11 C12 O2 166.2(5)
C10 C11 C12 O2 43.6(5)
C17 C11 C12 O2 -73.4(5)
C22 C11 C12 C7 57.8(7)
C10 C11 C12 C7 -64.8(5)
C17 C11 C12 C7 178.2(4)
C6 C7 C13 C14 -93.5(6)
C12 C7 C13 C14 35.6(5)
C8 C7 C13 C14 144.0(5)
C15 N2 C14 C13 177.2(5)
C12 N2 C14 C13 8.0(6)
C7 C13 C14 N2 -27.7(6)
C12 N2 C15 O5 174.8(5)
C14 N2 C15 O5 7.3(8)
C12 N2 C15 C16 -2.8(8)
C14 N2 C15 C16 -170.4(5)
O5 C15 C16 C17 170.0(5)
N2 C15 C16 C17 -12.4(8)
C15 C16 C17 C11 44.7(7)
C22 C11 C17 C16 66.3(6)
C10 C11 C17 C16 -167.4(5)
C12 C11 C17 C16 -59.2(5)
C21 O4 C20 O3 5.1(11)
C21 O4 C20 C9 -178.2(6)
O2 C9 C20 O3 6.0(10)
C10 C9 C20 O3 121.2(7)
C8 C9 C20 O3 -106.8(8)
O2 C9 C20 O4 -170.6(5)
C10 C9 C20 O4 -55.3(7)
C8 C9 C20 O4 76.6(6)
C10 C11 C22 C23 -104(4)
C12 C11 C22 C23 141(4)
C17 C11 C22 C23 22(5)
